data_7054754
loop_
_publ_author_name
'Wang, Ying'
'Lian, Zhipeng'
'Su, Xin'
'Yang, Zhihua'
'Pan, Shilie'
'Yan, Qingfeng'
'Zhang, Fangfang'

_publ_section_title
;
 Cs6RE2(PO4)4(RE = Y and Gd): two new members of the alkali rare-earth
 double phosphates
;
_journal_issue 6
_journal_name_full 'New J. Chem.'
_journal_page_first 4328
_journal_paper_doi 10.1039/C5NJ00109A
_journal_volume 39
_journal_year 2015
_chemical_absolute_configuration ad
_chemical_formula_sum 'Cs6 Gd2 O16 P4'
_chemical_formula_weight 1491.84
_chemical_name_systematic
; 
 ? 
;
_chemical_properties_physical Moisture-sensitive
_space_group_IT_number 4
_symmetry_cell_setting monoclinic
_symmetry_space_group_name_Hall 'P 2yb'
_symmetry_space_group_name_H-M 'P 1 21 1'
_atom_sites_solution_primary direct
_atom_sites_solution_secondary difmap
_audit_creation_method SHELXL-97
_audit_update_record
;
2014-11-10 deposited with the CCDC.
2015-03-17 downloaded from the CCDC.
;
_cell_angle_alpha 90.00
_cell_angle_beta 107.649(2)
_cell_angle_gamma 90.00
_cell_formula_units_Z 2
_cell_length_a 10.2819(4)
_cell_length_b 10.4257(4)
_cell_length_c 10.5785(4)
_cell_measurement_reflns_used 5877
_cell_measurement_temperature 296(2)
_cell_measurement_theta_max 27.51
_cell_measurement_theta_min 2.81
_cell_volume 1080.60(7)
_computing_cell_refinement 'Bruker SMART'
_computing_data_collection 'Bruker SMART'
_computing_data_reduction 'Bruker SAINT'
_computing_molecular_graphics 'Bruker SHELXTL'
_computing_publication_material 'Bruker SHELXTL'
_computing_structure_refinement 'SHELXL-97 (Sheldrick, 1997)'
_computing_structure_solution 'SHELXS-97 (Sheldrick, 1990)'
_diffrn_ambient_temperature 296(2)
_diffrn_measured_fraction_theta_full 1.000
_diffrn_measured_fraction_theta_max 1.000
_diffrn_measurement_device_type 'CCD area detector'
_diffrn_measurement_method 'phi and omega scans'
_diffrn_radiation_monochromator graphite
_diffrn_radiation_source 'fine-focus sealed tube'
_diffrn_radiation_type MoK\a
_diffrn_radiation_wavelength 0.71073
_diffrn_reflns_av_R_equivalents 0.0375
_diffrn_reflns_av_sigmaI/netI 0.0372
_diffrn_reflns_limit_h_max 12
_diffrn_reflns_limit_h_min -12
_diffrn_reflns_limit_k_max 11
_diffrn_reflns_limit_k_min -12
_diffrn_reflns_limit_l_max 12
_diffrn_reflns_limit_l_min -12
_diffrn_reflns_number 14161
_diffrn_reflns_theta_full 25.00
_diffrn_reflns_theta_max 25.00
_diffrn_reflns_theta_min 2.02
_exptl_absorpt_coefficient_mu 16.406
_exptl_absorpt_correction_T_max 0.6280
_exptl_absorpt_correction_T_min 0.2501
_exptl_absorpt_correction_type numerical
_exptl_absorpt_process_details face-indexed"
_exptl_crystal_colour colorless
_exptl_crystal_density_diffrn 4.585
_exptl_crystal_density_method 'not measured'
_exptl_crystal_description block
_exptl_crystal_F_000 1292
_exptl_crystal_size_max 0.23
_exptl_crystal_size_mid 0.12
_exptl_crystal_size_min 0.06
_refine_diff_density_max 0.755
_refine_diff_density_min -1.466
_refine_diff_density_rms 0.281
_refine_ls_abs_structure_details 'Flack H D (1983), Acta Cryst. A39, 876-881'
_refine_ls_abs_structure_Flack 0.470(14)
_refine_ls_goodness_of_fit_ref 1.067
_refine_ls_matrix_type full
_refine_ls_number_parameters 254
_refine_ls_number_reflns 3714
_refine_ls_number_restraints 1
_refine_ls_restrained_S_all 1.067
_refine_ls_R_factor_all 0.0264
_refine_ls_R_factor_gt 0.0245
_refine_ls_shift/su_max 0.001
_refine_ls_shift/su_mean 0.000
_refine_ls_structure_factor_coef Fsqd
_refine_ls_weighting_details 'calc w=1/[\s^2^(Fo^2^)+(0.0265P)^2^+0.0000P] where P=(Fo^2^+2Fc^2^)/3'
_refine_ls_weighting_scheme calc
_refine_ls_wR_factor_gt 0.0531
_refine_ls_wR_factor_ref 0.0542
_reflns_number_gt 3562
_reflns_number_total 3714
_reflns_threshold_expression >2sigma(I)
_cod_data_source_file c5nj00109a2.cif
_cod_data_source_block Cs6Gd2P4O16
_cod_depositor_comments
;
The following automatic conversions were performed:

'_symmetry_cell_setting' value 'Monoclinic' changed to 'monoclinic'
according to
/usr/data/users/saulius/crontab/automatic-downloads/rss-feeds/RSC/lib/dictionaries/cif_core.dic
dictionary named 'cif_core.dic' version 2.4.2 from 2011-04-26.

Automatic conversion script
Id: cif_fix_values 3105 2015-03-04 15:46:00Z robertas 

 Adding full bibliography for 7054753--7054754.cif.
;
_cod_original_sg_symbol_H-M P2(1)
_cod_database_code 7054754

loop_
_symmetry_equiv_pos_as_xyz
'x, y, z'
'-x, y+1/2, -z'

loop_
_atom_site_label
_atom_site_type_symbol
_atom_site_fract_x
_atom_site_fract_y
_atom_site_fract_z
_atom_site_U_iso_or_equiv
_atom_site_adp_type
_atom_site_occupancy
_atom_site_symmetry_multiplicity
_atom_site_calc_flag
Cs1 Cs 1.27794(7) 0.39687(7) 0.01855(7) 0.02588(18) Uani 1 1 d
Cs2 Cs 0.48001(7) 0.82034(7) 0.22232(6) 0.02167(16) Uani 1 1 d
Cs3 Cs 0.96544(7) -0.23392(6) 0.33469(7) 0.02203(16) Uani 1 1 d
Cs4 Cs 0.66757(6) 0.01817(7) 0.54597(6) 0.02047(15) Uani 1 1 d
Cs5 Cs 0.99050(7) 0.41645(7) 0.21093(7) 0.02002(16) Uani 1 1 d
Cs6 Cs 0.72550(7) 0.47689(7) 0.43617(7) 0.02503(17) Uani 1 1 d
Gd1 Gd 1.15822(5) 0.06468(4) 0.16278(5) 0.01203(12) Uani 1 1 d
Gd2 Gd 0.65666(5) 0.20821(5) 0.16382(5) 0.01108(12) Uani 1 1 d
P1 P 0.9029(3) 0.0863(3) 0.3545(2) 0.0110(6) Uani 1 1 d
P2 P 0.6383(3) 0.5548(3) 0.0766(3) 0.0101(5) Uani 1 1 d
P3 P 0.3998(3) 0.1965(3) 0.3490(3) 0.0118(6) Uani 1 1 d
P4 P 0.8663(3) 0.2179(3) -0.0779(3) 0.0112(6) Uani 1 1 d
O1 O 1.0222(7) 0.0664(7) 0.2973(7) 0.0220(18) Uani 1 1 d
O2 O 0.7723(6) 0.0189(7) 0.2605(6) 0.0160(15) Uani 1 1 d
O3 O 0.9435(6) 0.0305(7) 0.4935(6) 0.0163(16) Uani 1 1 d
O4 O 0.3669(7) 0.0489(6) 0.3331(6) 0.0139(16) Uani 1 1 d
O5 O 0.4347(7) 0.2359(7) 0.4932(7) 0.0202(17) Uani 1 1 d
O6 O 0.2682(6) 0.2606(6) 0.2590(6) 0.0133(15) Uani 1 1 d
O7 O 0.5205(7) 0.2242(7) 0.2946(7) 0.0219(18) Uani 1 1 d
O8 O 0.7082(7) 0.6398(7) 0.1949(7) 0.0226(18) Uani 1 1 d
O9 O 0.6183(7) 0.4177(7) 0.1252(7) 0.0215(17) Uani 1 1 d
O10 O 0.4966(7) 0.6080(7) 0.0016(7) 0.0202(17) Uani 1 1 d
O11 O 0.7217(7) 0.5433(8) -0.0183(8) 0.026(2) Uani 1 1 d
O12 O 0.8816(8) 0.3528(7) -0.1273(8) 0.0269(19) Uani 1 1 d
O13 O 0.7795(7) 0.2192(7) 0.0180(7) 0.0178(17) Uani 1 1 d
O14 O 1.0092(7) 0.1737(8) 0.0001(8) 0.0275(19) Uani 1 1 d
O15 O 0.8042(7) 0.1303(8) -0.1945(8) 0.030(2) Uani 1 1 d
O16 O 0.8594(6) 0.2291(7) 0.3497(6) 0.0142(16) Uani 1 1 d

loop_
_atom_site_aniso_label
_atom_site_aniso_U_11
_atom_site_aniso_U_22
_atom_site_aniso_U_33
_atom_site_aniso_U_23
_atom_site_aniso_U_13
_atom_site_aniso_U_12
Cs1 0.0335(4) 0.0245(4) 0.0234(4) 0.0063(3) 0.0143(4) -0.0005(4)
Cs2 0.0233(4) 0.0233(4) 0.0176(3) -0.0028(3) 0.0049(3) 0.0064(3)
Cs3 0.0250(4) 0.0151(3) 0.0245(4) 0.0020(3) 0.0051(3) -0.0003(3)
Cs4 0.0176(3) 0.0222(4) 0.0191(3) 0.0012(3) 0.0018(3) -0.0003(3)
Cs5 0.0190(3) 0.0203(4) 0.0213(4) -0.0029(3) 0.0069(3) -0.0044(3)
Cs6 0.0295(4) 0.0305(4) 0.0159(3) -0.0031(3) 0.0080(3) 0.0064(3)
Gd1 0.0116(3) 0.0122(3) 0.0133(3) -0.0006(2) 0.0052(2) 0.0007(2)
Gd2 0.0111(3) 0.0107(3) 0.0118(3) 0.0002(2) 0.0040(2) -0.0004(2)
P1 0.0098(13) 0.0146(15) 0.0091(13) -0.0002(12) 0.0037(10) 0.0000(11)
P2 0.0092(13) 0.0086(14) 0.0117(13) 0.0019(11) 0.0019(11) 0.0040(11)
P3 0.0131(13) 0.0111(14) 0.0125(14) -0.0004(12) 0.0055(11) -0.0006(12)
P4 0.0122(14) 0.0106(14) 0.0127(13) 0.0018(12) 0.0065(11) 0.0028(12)
O1 0.018(4) 0.032(5) 0.023(4) 0.010(4) 0.018(3) 0.007(4)
O2 0.018(4) 0.011(4) 0.014(4) -0.001(3) -0.003(3) 0.003(3)
O3 0.012(3) 0.023(4) 0.009(3) 0.007(3) -0.005(3) 0.000(3)
O4 0.024(4) 0.003(4) 0.015(4) -0.003(3) 0.005(3) 0.003(3)
O5 0.022(4) 0.025(5) 0.011(4) -0.005(3) 0.002(3) 0.001(3)
O6 0.009(3) 0.009(4) 0.018(4) 0.006(3) -0.001(3) 0.004(3)
O7 0.014(4) 0.034(5) 0.019(4) 0.003(4) 0.006(3) 0.000(3)
O8 0.028(4) 0.020(5) 0.017(4) -0.007(4) 0.002(3) -0.003(4)
O9 0.034(4) 0.009(4) 0.027(4) 0.000(4) 0.016(4) -0.004(4)
O10 0.009(3) 0.029(4) 0.020(4) 0.012(3) -0.001(3) 0.009(3)
O11 0.020(4) 0.032(5) 0.032(5) 0.012(4) 0.016(4) 0.008(4)
O12 0.039(5) 0.010(4) 0.043(5) 0.007(4) 0.030(4) 0.005(4)
O13 0.016(4) 0.021(4) 0.016(4) -0.004(4) 0.006(3) -0.007(3)
O14 0.012(4) 0.042(5) 0.024(4) 0.010(4) 0.000(3) 0.011(4)
O15 0.021(4) 0.037(5) 0.026(5) -0.020(4) 0.001(4) -0.009(4)
O16 0.009(4) 0.014(4) 0.018(4) -0.003(3) 0.000(3) 0.002(3)

loop_
_atom_type_symbol
_atom_type_description
_atom_type_scat_dispersion_real
_atom_type_scat_dispersion_imag
_atom_type_scat_source
O O 0.0106 0.0060 'International Tables Vol C Tables 4.2.6.8 and 6.1.1.4'
P P 0.1023 0.0942 'International Tables Vol C Tables 4.2.6.8 and 6.1.1.4'
Cs Cs -0.3680 2.1192 'International Tables Vol C Tables 4.2.6.8 and 6.1.1.4'
Gd Gd -0.1653 3.9035 'International Tables Vol C Tables 4.2.6.8 and 6.1.1.4'

loop_
_geom_angle_atom_site_label_1
_geom_angle_atom_site_label_2
_geom_angle_atom_site_label_3
_geom_angle
_geom_angle_site_symmetry_1
_geom_angle_site_symmetry_3
O6 Cs1 O2 168.19(18) 1_655 2_755
O6 Cs1 O10 126.24(19) 1_655 1_655
O2 Cs1 O10 65.26(18) 2_755 1_655
O6 Cs1 O15 77.78(18) 1_655 2_755
O2 Cs1 O15 103.58(18) 2_755 2_755
O10 Cs1 O15 80.18(18) 1_655 2_755
O6 Cs1 O9 92.65(17) 1_655 1_655
O2 Cs1 O9 98.58(16) 2_755 1_655
O10 Cs1 O9 44.81(17) 1_655 1_655
O15 Cs1 O9 100.44(17) 2_755 1_655
O6 Cs1 O13 121.55(17) 1_655 2_755
O2 Cs1 O13 61.10(17) 2_755 2_755
O10 Cs1 O13 54.20(16) 1_655 2_755
O15 Cs1 O13 43.80(17) 2_755 2_755
O9 Cs1 O13 95.84(17) 1_655 2_755
O6 Cs1 O8 101.82(18) 1_655 2_745
O2 Cs1 O8 74.39(17) 2_755 2_745
O10 Cs1 O8 108.76(18) 1_655 2_745
O15 Cs1 O8 168.18(19) 2_755 2_745
O9 Cs1 O8 91.38(16) 1_655 2_745
O13 Cs1 O8 135.48(16) 2_755 2_745
O6 Cs1 O14 60.27(18) 1_655 .
O2 Cs1 O14 108.15(17) 2_755 .
O10 Cs1 O14 173.2(2) 1_655 .
O15 Cs1 O14 100.59(18) 2_755 .
O9 Cs1 O14 140.73(18) 1_655 .
O13 Cs1 O14 122.05(16) 2_755 .
O8 Cs1 O14 69.61(16) 2_745 .
O6 Cs1 O7 43.19(15) 1_655 1_655
O2 Cs1 O7 146.08(15) 2_755 1_655
O10 Cs1 O7 93.59(17) 1_655 1_655
O15 Cs1 O7 98.04(17) 2_755 1_655
O9 Cs1 O7 51.42(16) 1_655 1_655
O13 Cs1 O7 128.55(17) 2_755 1_655
O8 Cs1 O7 89.26(16) 2_745 1_655
O14 Cs1 O7 92.94(16) . 1_655
O6 Cs1 O11 61.20(17) 1_655 2_745
O2 Cs1 O11 114.08(18) 2_755 2_745
O10 Cs1 O11 133.56(16) 1_655 2_745
O15 Cs1 O11 137.13(16) 2_755 2_745
O9 Cs1 O11 93.68(17) 1_655 2_745
O13 Cs1 O11 169.91(18) 2_755 2_745
O8 Cs1 O11 40.64(16) 2_745 2_745
O14 Cs1 O11 49.42(16) . 2_745
O7 Cs1 O11 60.75(17) 1_655 2_745
O6 Cs1 P4 99.52(13) 1_655 2_755
O2 Cs1 P4 80.53(14) 2_755 2_755
O10 Cs1 P4 73.61(13) 1_655 2_755
O15 Cs1 P4 23.38(13) 2_755 2_755
O9 Cs1 P4 107.99(13) 1_655 2_755
O13 Cs1 P4 23.99(11) 2_755 2_755
O8 Cs1 P4 150.34(12) 2_745 2_755
O14 Cs1 P4 104.43(13) . 2_755
O7 Cs1 P4 120.34(12) 1_655 2_755
O11 Cs1 P4 152.11(11) 2_745 2_755
O6 Cs1 P2 81.30(13) 1_655 2_745
O2 Cs1 P2 96.65(14) 2_755 2_745
O10 Cs1 P2 113.88(13) 1_655 2_745
O15 Cs1 P2 159.04(13) 2_755 2_745
O9 Cs1 P2 81.67(13) 1_655 2_745
O13 Cs1 P2 157.15(12) 2_755 2_745
O8 Cs1 P2 23.17(12) 2_745 2_745
O14 Cs1 P2 67.37(13) . 2_745
O7 Cs1 P2 66.77(12) 1_655 2_745
O11 Cs1 P2 22.87(10) 2_745 2_745
P4 Cs1 P2 170.19(6) 2_755 2_745
O5 Cs2 O4 82.71(18) 2_656 1_565
O5 Cs2 O8 85.18(18) 2_656 .
O4 Cs2 O8 154.75(19) 1_565 .
O5 Cs2 O13 127.59(18) 2_656 2_655
O4 Cs2 O13 103.68(17) 1_565 2_655
O8 Cs2 O13 101.28(18) . 2_655
O5 Cs2 O10 117.16(19) 2_656 .
O4 Cs2 O10 156.68(18) 1_565 .
O8 Cs2 O10 46.58(18) . .
O13 Cs2 O10 55.16(16) 2_655 .
O5 Cs2 O11 140.45(18) 2_656 2_655
O4 Cs2 O11 58.63(16) 1_565 2_655
O8 Cs2 O11 133.52(18) . 2_655
O13 Cs2 O11 61.91(17) 2_655 2_655
O10 Cs2 O11 99.39(18) . 2_655
O5 Cs2 O15 84.27(18) 2_656 2_655
O4 Cs2 O15 93.99(19) 1_565 2_655
O8 Cs2 O15 106.8(2) . 2_655
O13 Cs2 O15 43.80(17) 2_655 2_655
O10 Cs2 O15 77.13(18) . 2_655
O11 Cs2 O15 90.02(18) 2_655 2_655
O5 Cs2 O12 105.89(18) 2_656 2_655
O4 Cs2 O12 62.97(17) 1_565 2_655
O8 Cs2 O12 142.09(18) . 2_655
O13 Cs2 O12 43.22(16) 2_655 2_655
O10 Cs2 O12 98.00(17) . 2_655
O11 Cs2 O12 51.28(17) 2_655 2_655
O15 Cs2 O12 41.37(17) 2_655 2_655
O5 Cs2 O2 94.39(17) 2_656 1_565
O4 Cs2 O2 84.78(16) 1_565 1_565
O8 Cs2 O2 74.13(17) . 1_565
O13 Cs2 O2 137.67(16) 2_655 1_565
O10 Cs2 O2 104.45(17) . 1_565
O11 Cs2 O2 90.35(16) 2_655 1_565
O15 Cs2 O2 178.29(17) 2_655 1_565
O12 Cs2 O2 138.41(16) 2_655 1_565
O5 Cs2 P4 106.89(14) 2_656 2_655
O4 Cs2 P4 87.20(13) 1_565 2_655
O8 Cs2 P4 117.58(14) . 2_655
O13 Cs2 P4 25.46(11) 2_655 2_655
O10 Cs2 P4 75.73(13) . 2_655
O11 Cs2 P4 66.35(13) 2_655 2_655
O15 Cs2 P4 24.67(13) 2_655 2_655
O12 Cs2 P4 24.64(12) 2_655 2_655
O2 Cs2 P4 156.10(12) 1_565 2_655
O5 Cs2 O9 178.69(17) 2_656 2_655
O4 Cs2 O9 98.55(16) 1_565 2_655
O8 Cs2 O9 93.51(17) . 2_655
O13 Cs2 O9 52.53(17) 2_655 2_655
O10 Cs2 O9 61.69(16) . 2_655
O11 Cs2 O9 40.86(15) 2_655 2_655
O15 Cs2 O9 96.00(17) 2_655 2_655
O12 Cs2 O9 75.07(16) 2_655 2_655
O2 Cs2 O9 85.37(15) 1_565 2_655
P4 Cs2 O9 73.60(12) 2_655 2_655
O5 Cs2 P2 157.59(15) 2_656 2_655
O4 Cs2 P2 76.03(12) 1_565 2_655
O8 Cs2 P2 111.46(14) . 2_655
O13 Cs2 P2 65.66(13) 2_655 2_655
O10 Cs2 P2 85.16(13) . 2_655
O11 Cs2 P2 22.68(11) 2_655 2_655
O15 Cs2 P2 104.01(13) 2_655 2_655
O12 Cs2 P2 70.62(12) 2_655 2_655
O2 Cs2 P2 76.87(11) 1_565 2_655
P4 Cs2 P2 79.35(6) 2_655 2_655
O9 Cs2 P2 23.50(12) 2_655 2_655
O8 Cs3 O3 90.35(18) 1_545 2_746
O8 Cs3 O12 109.8(2) 1_545 2_745
O3 Cs3 O12 120.97(18) 2_746 2_745
O8 Cs3 O1 122.94(19) 1_545 .
O3 Cs3 O1 145.54(18) 2_746 .
O12 Cs3 O1 59.78(17) 2_745 .
O8 Cs3 O2 81.37(19) 1_545 .
O3 Cs3 O2 149.01(16) 2_746 .
O12 Cs3 O2 89.82(18) 2_745 .
O1 Cs3 O2 45.93(16) . .
O8 Cs3 O3 116.52(18) 1_545 .
O3 Cs3 O3 115.59(3) 2_746 .
O12 Cs3 O3 103.85(17) 2_745 .
O1 Cs3 O3 44.72(16) . .
O2 Cs3 O3 46.24(16) . .
O8 Cs3 O16 126.29(18) 1_545 2_746
O3 Cs3 O16 47.45(17) 2_746 2_746
O12 Cs3 O16 119.78(18) 2_745 2_746
O1 Cs3 O16 100.00(18) . 2_746
O2 Cs3 O16 116.44(16) . 2_746
O3 Cs3 O16 71.37(16) . 2_746
O8 Cs3 O15 103.4(2) 1_545 2_745
O3 Cs3 O15 78.35(17) 2_746 2_745
O12 Cs3 O15 43.67(18) 2_745 2_745
O1 Cs3 O15 99.88(17) . 2_745
O2 Cs3 O15 132.59(17) . 2_745
O3 Cs3 O15 136.76(17) . 2_745
O16 Cs3 O15 98.70(17) 2_746 2_745
O8 Cs3 P1 104.76(15) 1_545 2_746
O3 Cs3 P1 23.82(12) 2_746 2_746
O12 Cs3 P1 129.47(15) 2_745 2_746
O1 Cs3 P1 125.00(14) . 2_746
O2 Cs3 P1 131.54(12) . 2_746
O3 Cs3 P1 91.98(12) . 2_746
O16 Cs3 P1 25.01(12) 2_746 2_746
O15 Cs3 P1 93.48(13) 2_745 2_746
O8 Cs3 P4 96.96(14) 1_545 2_745
O3 Cs3 P4 101.75(12) 2_746 2_745
O12 Cs3 P4 24.42(13) 2_745 2_745
O1 Cs3 P4 84.20(12) . 2_745
O2 Cs3 P4 108.85(12) . 2_745
O3 Cs3 P4 128.07(12) . 2_745
O16 Cs3 P4 119.82(11) 2_746 2_745
O15 Cs3 P4 24.25(13) 2_745 2_745
P1 Cs3 P4 117.69(6) 2_746 2_745
O8 Cs3 O14 73.63(17) 1_545 2_745
O3 Cs3 O14 105.12(18) 2_746 2_745
O12 Cs3 O14 40.09(18) 2_745 2_745
O1 Cs3 O14 93.80(17) . 2_745
O2 Cs3 O14 101.09(17) . 2_745
O3 Cs3 O14 137.37(17) . 2_745
O16 Cs3 O14 138.72(16) 2_746 2_745
O15 Cs3 O14 40.32(17) 2_745 2_745
P1 Cs3 O14 127.02(13) 2_746 2_745
P4 Cs3 O14 23.63(11) 2_745 2_745
O8 Cs3 Cs5 63.38(14) 1_545 1_545
O3 Cs3 Cs5 53.50(12) 2_746 1_545
O12 Cs3 Cs5 86.42(13) 2_745 1_545
O1 Cs3 Cs5 146.11(11) . 1_545
O2 Cs3 Cs5 140.63(12) . 1_545
O3 Cs3 Cs5 168.48(11) . 1_545
O16 Cs3 Cs5 99.13(12) 2_746 1_545
O15 Cs3 Cs5 49.52(14) 2_745 1_545
P1 Cs3 Cs5 77.28(4) 2_746 1_545
P4 Cs3 Cs5 62.01(4) 2_745 1_545
O14 Cs3 Cs5 54.15(13) 2_745 1_545
O15 Cs4 O3 86.86(19) 1_556 .
O15 Cs4 O5 123.4(2) 1_556 2_646
O3 Cs4 O5 108.11(19) . 2_646
O15 Cs4 O5 90.1(2) 1_556 .
O3 Cs4 O5 128.39(19) . .
O5 Cs4 O5 116.10(6) 2_646 .
O15 Cs4 O4 134.32(18) 1_556 .
O3 Cs4 O4 127.75(16) . .
O5 Cs4 O4 77.79(17) 2_646 .
O5 Cs4 O4 46.21(16) . .
O15 Cs4 O6 78.0(2) 1_556 2_646
O3 Cs4 O6 97.24(16) . 2_646
O5 Cs4 O6 46.74(17) 2_646 2_646
O5 Cs4 O6 132.30(16) . 2_646
O4 Cs4 O6 118.60(15) . 2_646
O15 Cs4 O7 117.1(2) 1_556 .
O3 Cs4 O7 92.79(16) . .
O5 Cs4 O7 116.22(18) 2_646 .
O5 Cs4 O7 44.58(16) . .
O4 Cs4 O7 44.68(16) . .
O6 Cs4 O7 162.40(16) 2_646 .
O15 Cs4 O2 128.59(18) 1_556 .
O3 Cs4 O2 45.37(16) . .
O5 Cs4 O2 93.84(17) 2_646 .
O5 Cs4 O2 104.82(16) . .
O4 Cs4 O2 83.01(15) . .
O6 Cs4 O2 118.77(16) 2_646 .
O7 Cs4 O2 60.24(16) . .
O15 Cs4 P3 99.36(17) 1_556 2_646
O3 Cs4 P3 111.41(14) . 2_646
O5 Cs4 P3 24.09(13) 2_646 2_646
O5 Cs4 P3 119.89(13) . 2_646
O4 Cs4 P3 94.20(12) . 2_646
O6 Cs4 P3 25.02(11) 2_646 2_646
O7 Cs4 P3 137.39(13) . 2_646
O2 Cs4 P3 113.53(13) . 2_646
O15 Cs4 Cs5 52.91(15) 1_556 2_746
O3 Cs4 Cs5 54.45(12) . 2_746
O5 Cs4 Cs5 91.83(13) 2_646 2_746
O5 Cs4 Cs5 142.69(12) . 2_746
O4 Cs4 Cs5 169.57(11) . 2_746
O6 Cs4 Cs5 52.41(11) 2_646 2_746
O7 Cs4 Cs5 143.38(11) . 2_746
O2 Cs4 Cs5 96.91(11) . 2_746
P3 Cs4 Cs5 76.23(4) 2_646 2_746
O15 Cs4 Cs2 171.79(17) 1_556 1_545
O3 Cs4 Cs2 95.77(13) . 1_545
O5 Cs4 Cs2 48.39(12) 2_646 1_545
O5 Cs4 Cs2 94.33(12) . 1_545
O4 Cs4 Cs2 48.65(11) . 1_545
O6 Cs4 Cs2 93.94(11) 2_646 1_545
O7 Cs4 Cs2 70.61(13) . 1_545
O2 Cs4 Cs2 56.76(11) . 1_545
P3 Cs4 Cs2 72.44(4) 2_646 1_545
Cs5 Cs4 Cs2 122.98(2) 2_746 1_545
O15 Cs4 Cs6 101.39(14) 1_556 2_646
O3 Cs4 Cs6 171.74(13) . 2_646
O5 Cs4 Cs6 67.11(12) 2_646 2_646
O5 Cs4 Cs6 52.75(12) . 2_646
O4 Cs4 Cs6 45.65(11) . 2_646
O6 Cs4 Cs6 84.29(10) 2_646 2_646
O7 Cs4 Cs6 83.79(11) . 2_646
O2 Cs4 Cs6 126.99(11) . 2_646
P3 Cs4 Cs6 67.22(4) 2_646 2_646
Cs5 Cs4 Cs6 130.86(2) 2_746 2_646
Cs2 Cs4 Cs6 76.011(17) 1_545 2_646
O16 Cs5 O15 155.19(19) . 2_755
O16 Cs5 O6 95.96(17) . 1_655
O15 Cs5 O6 77.54(18) 2_755 1_655
O16 Cs5 O3 76.04(17) . 2_756
O15 Cs5 O3 80.95(19) 2_755 2_756
O6 Cs5 O3 96.80(16) 1_655 2_756
O16 Cs5 O13 65.08(17) . .
O15 Cs5 O13 139.35(19) 2_755 .
O6 Cs5 O13 100.02(17) 1_655 .
O3 Cs5 O13 138.84(16) 2_756 .
O16 Cs5 O11 102.53(17) . .
O15 Cs5 O11 95.83(18) 2_755 .
O6 Cs5 O11 145.04(17) 1_655 .
O3 Cs5 O11 116.25(17) 2_756 .
O13 Cs5 O11 62.90(18) . .
O16 Cs5 O14 87.69(17) . .
O15 Cs5 O14 108.7(2) 2_755 .
O6 Cs5 O14 60.13(17) 1_655 .
O3 Cs5 O14 150.51(18) 2_756 .
O13 Cs5 O14 43.57(16) . .
O11 Cs5 O14 90.99(19) . .
O16 Cs5 O12 109.12(18) . .
O15 Cs5 O12 95.27(19) 2_755 .
O6 Cs5 O12 93.46(17) 1_655 .
O3 Cs5 O12 168.00(17) 2_756 .
O13 Cs5 O12 44.10(16) . .
O11 Cs5 O12 52.54(18) . .
O14 Cs5 O12 41.46(18) . .
O16 Cs5 O14 154.37(17) . 2_755
O15 Cs5 O14 44.06(18) 2_755 2_755
O6 Cs5 O14 108.61(17) 1_655 2_755
O3 Cs5 O14 107.25(18) 2_756 2_755
O13 Cs5 O14 102.46(18) . 2_755
O11 Cs5 O14 52.68(17) . 2_755
O14 Cs5 O14 98.079(19) . 2_755
O12 Cs5 O14 63.29(17) . 2_755
O16 Cs5 O9 62.06(16) . .
O15 Cs5 O9 131.33(18) 2_755 .
O6 Cs5 O9 149.40(17) 1_655 .
O3 Cs5 O9 97.83(15) 2_756 .
O13 Cs5 O9 52.62(17) . .
O11 Cs5 O9 41.10(16) . .
O14 Cs5 O9 95.89(17) . .
O12 Cs5 O9 76.04(16) . .
O14 Cs5 O9 92.43(16) 2_755 .
O16 Cs5 O8 88.25(16) . .
O15 Cs5 O8 94.7(2) 2_755 .
O6 Cs5 O8 169.72(17) 1_655 .
O3 Cs5 O8 75.07(16) 2_756 .
O13 Cs5 O8 90.26(17) . .
O11 Cs5 O8 41.50(17) . .
O14 Cs5 O8 129.61(16) . .
O12 Cs5 O8 94.01(16) . .
O14 Cs5 O8 68.80(16) 2_755 .
O9 Cs5 O8 40.15(16) . .
O16 Cs5 O1 42.77(15) . .
O15 Cs5 O1 134.46(17) 2_755 .
O6 Cs5 O1 57.19(15) 1_655 .
O3 Cs5 O1 98.38(17) 2_756 .
O13 Cs5 O1 61.73(17) . .
O11 Cs5 O1 123.52(18) . .
O14 Cs5 O1 54.59(17) . .
O12 Cs5 O1 92.40(16) . .
O14 Cs5 O1 152.41(16) 2_755 .
O9 Cs5 O1 94.07(15) . .
O8 Cs5 O1 129.42(15) . .
O4 Cs6 O8 126.81(19) 2_656 .
O4 Cs6 O16 135.53(18) 2_656 .
O8 Cs6 O16 97.65(17) . .
O4 Cs6 O9 142.92(18) 2_656 .
O8 Cs6 O9 47.67(18) . .
O16 Cs6 O9 65.96(17) . .
O4 Cs6 O3 109.65(16) 2_656 2_756
O8 Cs6 O3 83.57(18) . 2_756
O16 Cs6 O3 72.36(17) . 2_756
O9 Cs6 O3 105.94(16) . 2_756
O4 Cs6 O1 66.11(16) 2_656 2_756
O8 Cs6 O1 112.82(18) . 2_756
O16 Cs6 O1 100.17(17) . 2_756
O9 Cs6 O1 149.48(16) . 2_756
O3 Cs6 O1 43.77(15) 2_756 2_756
O4 Cs6 O5 46.72(16) 2_656 2_656
O8 Cs6 O5 80.16(17) . 2_656
O16 Cs6 O5 175.82(17) . 2_656
O9 Cs6 O5 110.15(17) . 2_656
O3 Cs6 O5 110.76(18) 2_756 2_656
O1 Cs6 O5 83.98(17) 2_756 2_656
O4 Cs6 O7 104.25(16) 2_656 .
O8 Cs6 O7 101.08(18) . .
O16 Cs6 O7 60.86(16) . .
O9 Cs6 O7 55.02(17) . .
O3 Cs6 O7 133.21(16) 2_756 .
O1 Cs6 O7 143.49(19) 2_756 .
O5 Cs6 O7 115.92(17) 2_656 .
O4 Cs6 P3 24.01(13) 2_656 2_656
O8 Cs6 P3 103.13(14) . 2_656
O16 Cs6 P3 158.94(13) . 2_656
O9 Cs6 P3 132.24(13) . 2_656
O3 Cs6 P3 106.38(12) 2_756 2_656
O1 Cs6 P3 68.64(12) 2_756 2_656
O5 Cs6 P3 24.01(12) 2_656 2_656
O7 Cs6 P3 117.36(12) . 2_656
O4 Cs6 P1 87.84(13) 2_656 2_756
O8 Cs6 P1 96.31(14) . 2_756
O16 Cs6 P1 88.09(12) . 2_756
O9 Cs6 P1 127.18(12) . 2_756
O3 Cs6 P1 21.81(11) 2_756 2_756
O1 Cs6 P1 22.30(11) 2_756 2_756
O5 Cs6 P1 95.67(13) 2_656 2_756
O7 Cs6 P1 145.95(13) . 2_756
P3 Cs6 P1 86.28(6) 2_656 2_756
O4 Cs6 Cs3 91.95(13) 2_656 2_756
O8 Cs6 Cs3 130.51(14) . 2_756
O16 Cs6 Cs3 53.02(12) . 2_756
O9 Cs6 Cs3 118.57(13) . 2_756
O3 Cs6 Cs3 51.99(12) 2_756 2_756
O1 Cs6 Cs3 51.14(13) 2_756 2_756
O5 Cs6 Cs3 131.02(12) 2_656 2_756
O7 Cs6 Cs3 96.46(13) . 2_756
P3 Cs6 Cs3 108.97(5) 2_656 2_756
P1 Cs6 Cs3 50.76(4) 2_756 2_756
O4 Cs6 Cs4 51.28(13) 2_656 2_656
O8 Cs6 Cs4 99.92(14) . 2_656
O16 Cs6 Cs4 127.71(12) . 2_656
O9 Cs6 Cs4 91.74(12) . 2_656
O3 Cs6 Cs4 158.23(11) 2_756 2_656
O1 Cs6 Cs4 116.99(10) 2_756 2_656
O5 Cs6 Cs4 49.72(12) 2_656 2_656
O7 Cs6 Cs4 67.56(11) . 2_656
P3 Cs6 Cs4 51.86(4) 2_656 2_656
P1 Cs6 Cs4 137.49(4) 2_756 2_656
Cs3 Cs6 Cs4 129.51(2) 2_756 2_656
O14 Gd1 O11 85.2(3) . 2_745
O14 Gd1 O12 108.8(3) . 2_745
O11 Gd1 O12 84.2(3) 2_745 2_745
O14 Gd1 O1 94.0(3) . .
O11 Gd1 O1 173.4(3) 2_745 .
O12 Gd1 O1 89.8(3) 2_745 .
O14 Gd1 O4 151.4(3) . 1_655
O11 Gd1 O4 87.3(2) 2_745 1_655
O12 Gd1 O4 97.8(3) 2_745 1_655
O1 Gd1 O4 96.5(2) . 1_655
O14 Gd1 O6 91.1(3) . 1_655
O11 Gd1 O6 95.0(2) 2_745 1_655
O12 Gd1 O6 160.0(3) 2_745 1_655
O1 Gd1 O6 91.6(2) . 1_655
O4 Gd1 O6 62.1(2) 1_655 1_655
O14 Gd1 P3 120.7(2) . 1_655
O11 Gd1 P3 88.6(2) 2_745 1_655
O12 Gd1 P3 129.1(2) 2_745 1_655
O1 Gd1 P3 97.4(2) . 1_655
O4 Gd1 P3 31.38(16) 1_655 1_655
O6 Gd1 P3 30.98(15) 1_655 1_655
O14 Gd1 Cs2 140.6(2) . 1_645
O11 Gd1 Cs2 57.0(2) 2_745 1_645
O12 Gd1 Cs2 60.7(2) 2_745 1_645
O1 Gd1 Cs2 122.19(18) . 1_645
O4 Gd1 Cs2 47.77(15) 1_655 1_645
O6 Gd1 Cs2 102.13(14) 1_655 1_645
P3 Gd1 Cs2 73.28(5) 1_655 1_645
O14 Gd1 Cs5 58.6(2) . 2_745
O11 Gd1 Cs5 54.97(19) 2_745 2_745
O12 Gd1 Cs5 58.2(2) 2_745 2_745
O1 Gd1 Cs5 119.14(19) . 2_745
O4 Gd1 Cs5 134.56(14) 1_655 2_745
O6 Gd1 Cs5 136.10(15) 1_655 2_745
P3 Gd1 Cs5 143.37(5) 1_655 2_745
Cs2 Gd1 Cs5 87.778(16) 1_645 2_745
O14 Gd1 Cs6 144.81(19) . 2_746
O11 Gd1 Cs6 128.8(2) 2_745 2_746
O12 Gd1 Cs6 86.3(2) 2_745 2_746
O1 Gd1 Cs6 53.40(18) . 2_746
O4 Gd1 Cs6 44.58(15) 1_655 2_746
O6 Gd1 Cs6 78.57(15) 1_655 2_746
P3 Gd1 Cs6 60.26(5) 1_655 2_746
Cs2 Gd1 Cs6 74.622(16) 1_645 2_746
Cs5 Gd1 Cs6 144.477(19) 2_745 2_746
O14 Gd1 Cs1 61.6(2) . 2_745
O11 Gd1 Cs1 109.98(19) 2_745 2_745
O12 Gd1 Cs1 57.3(2) 2_745 2_745
O1 Gd1 Cs1 64.07(19) . 2_745
O4 Gd1 Cs1 146.22(16) 1_655 2_745
O6 Gd1 Cs1 139.85(14) 1_655 2_745
P3 Gd1 Cs1 161.33(5) 1_655 2_745
Cs2 Gd1 Cs1 117.725(17) 1_645 2_745
Cs5 Gd1 Cs1 55.071(13) 2_745 2_745
Cs6 Gd1 Cs1 106.367(16) 2_746 2_745
O10 Gd2 O9 105.7(3) 2_645 .
O10 Gd2 O7 95.4(2) 2_645 .
O9 Gd2 O7 86.1(3) . .
O10 Gd2 O13 84.1(2) 2_645 .
O9 Gd2 O13 86.0(2) . .
O7 Gd2 O13 171.6(3) . .
O10 Gd2 O2 95.2(3) 2_645 .
O9 Gd2 O2 158.5(3) . .
O7 Gd2 O2 96.9(3) . .
O13 Gd2 O2 91.5(2) . .
O10 Gd2 O16 156.5(3) 2_645 .
O9 Gd2 O16 97.0(3) . .
O7 Gd2 O16 92.1(2) . .
O13 Gd2 O16 91.6(2) . .
O2 Gd2 O16 61.7(2) . .
O10 Gd2 Cs1 54.12(19) 2_645 2_745
O9 Gd2 Cs1 139.74(17) . 2_745
O7 Gd2 Cs1 126.3(2) . 2_745
O13 Gd2 Cs1 59.77(18) . 2_745
O2 Gd2 Cs1 52.19(16) . 2_745
O16 Gd2 Cs1 103.96(16) . 2_745
O10 Gd2 Cs5 137.31(18) 2_645 .
O9 Gd2 Cs5 65.52(18) . .
O7 Gd2 Cs5 123.93(19) . .
O13 Gd2 Cs5 54.52(18) . .
O2 Gd2 Cs5 95.75(16) . .
O16 Gd2 Cs5 49.02(16) . .
Cs1 Gd2 Cs5 104.077(17) 2_745 .
O10 Gd2 Cs2 53.08(19) 2_645 2_645
O9 Gd2 Cs2 63.10(18) . 2_645
O7 Gd2 Cs2 120.36(19) . 2_645
O13 Gd2 Cs2 52.99(18) . 2_645
O2 Gd2 Cs2 130.39(16) . 2_645
O16 Gd2 Cs2 138.22(15) . 2_645
Cs1 Gd2 Cs2 78.649(18) 2_745 2_645
Cs5 Gd2 Cs2 89.495(17) . 2_645
O10 Gd2 Cs1 64.97(19) 2_645 1_455
O9 Gd2 Cs1 52.05(18) . 1_455
O7 Gd2 Cs1 60.78(19) . 1_455
O13 Gd2 Cs1 111.77(18) . 1_455
O2 Gd2 Cs1 146.40(16) . 1_455
O16 Gd2 Cs1 137.08(15) . 1_455
Cs1 Gd2 Cs1 118.836(15) 2_745 1_455
Cs5 Gd2 Cs1 117.350(19) . 1_455
Cs2 Gd2 Cs1 60.005(15) 2_645 1_455
O10 Gd2 Cs2 58.26(19) 2_645 1_545
O9 Gd2 Cs2 146.88(17) . 1_545
O7 Gd2 Cs2 68.5(2) . 1_545
O13 Gd2 Cs2 117.63(18) . 1_545
O2 Gd2 Cs2 50.95(16) . 1_545
O16 Gd2 Cs2 104.60(16) . 1_545
Cs1 Gd2 Cs2 57.896(14) 2_745 1_545
Cs5 Gd2 Cs2 146.691(18) . 1_545
Cs2 Gd2 Cs2 111.180(15) 2_645 1_545
Cs1 Gd2 Cs2 95.827(16) 1_455 1_545
O3 P1 O1 108.2(4) . .
O3 P1 O16 113.1(4) . .
O1 P1 O16 111.9(4) . .
O3 P1 O2 111.8(4) . .
O1 P1 O2 108.7(4) . .
O16 P1 O2 103.0(4) . .
O3 P1 Cs3 53.8(3) . 2_756
O1 P1 Cs3 107.5(3) . 2_756
O16 P1 Cs3 64.1(3) . 2_756
O2 P1 Cs3 143.8(3) . 2_756
O3 P1 Cs6 54.0(2) . 2_746
O1 P1 Cs6 55.4(3) . 2_746
O16 P1 Cs6 121.0(3) . 2_746
O2 P1 Cs6 135.9(3) . 2_746
Cs3 P1 Cs6 67.34(5) 2_756 2_746
O11 P2 O8 111.8(4) . .
O11 P2 O10 109.0(4) . .
O8 P2 O10 110.5(4) . .
O11 P2 O9 107.8(4) . .
O8 P2 O9 109.9(4) . .
O10 P2 O9 107.7(4) . .
O11 P2 Cs1 71.6(3) . 2_755
O8 P2 Cs1 65.9(3) . 2_755
O10 P2 Cs1 77.5(3) . 2_755
O9 P2 Cs1 174.5(3) . 2_755
O11 P2 Cs2 60.7(3) . 2_645
O8 P2 Cs2 170.6(3) . 2_645
O10 P2 Cs2 78.1(3) . 2_645
O9 P2 Cs2 69.5(3) . 2_645
Cs1 P2 Cs2 114.00(6) 2_755 2_645
O11 P2 Cs1 124.2(3) . 1_455
O8 P2 Cs1 124.0(3) . 1_455
O10 P2 Cs1 50.9(3) . 1_455
O9 P2 Cs1 56.8(3) . 1_455
Cs1 P2 Cs1 128.21(7) 2_755 1_455
Cs2 P2 Cs1 64.01(4) 2_645 1_455
O11 P2 Cs3 88.3(3) . 1_565
O8 P2 Cs3 24.0(3) . 1_565
O10 P2 Cs3 125.9(3) . 1_565
O9 P2 Cs3 115.0(3) . 1_565
Cs1 P2 Cs3 59.63(4) 2_755 1_565
Cs2 P2 Cs3 147.14(6) 2_645 1_565
Cs1 P2 Cs3 147.47(7) 1_455 1_565
O5 P3 O7 110.6(4) . .
O5 P3 O6 113.4(4) . .
O7 P3 O6 109.9(4) . .
O5 P3 O4 110.6(4) . .
O7 P3 O4 108.3(4) . .
O6 P3 O4 103.7(4) . .
O5 P3 Gd1 133.1(3) . 1_455
O7 P3 Gd1 116.1(3) . 1_455
O6 P3 Gd1 53.0(3) . 1_455
O4 P3 Gd1 51.1(3) . 1_455
O5 P3 Cs4 57.0(3) . 2_656
O7 P3 Cs4 100.9(3) . 2_656
O6 P3 Cs4 65.2(3) . 2_656
O4 P3 Cs4 150.8(3) . 2_656
Gd1 P3 Cs4 115.09(8) 1_455 2_656
O5 P3 Cs6 64.7(3) . 2_646
O7 P3 Cs6 144.0(3) . 2_646
O6 P3 Cs6 104.0(3) . 2_646
O4 P3 Cs6 50.3(2) . 2_646
Gd1 P3 Cs6 75.40(6) 1_455 2_646
Cs4 P3 Cs6 104.23(6) 2_656 2_646
O5 P3 Cs1 131.7(3) . 1_455
O7 P3 Cs1 69.2(3) . 1_455
O6 P3 Cs1 40.7(2) . 1_455
O4 P3 Cs1 115.1(3) . 1_455
Gd1 P3 Cs1 71.47(6) 1_455 1_455
Cs4 P3 Cs1 75.22(5) 2_656 1_455
Cs6 P3 Cs1 142.48(8) 2_646 1_455
O15 P4 O14 111.0(5) . .
O15 P4 O12 109.8(5) . .
O14 P4 O12 106.4(5) . .
O15 P4 O13 110.9(4) . .
O14 P4 O13 107.6(4) . .
O12 P4 O13 110.9(4) . .
O15 P4 Cs2 73.3(3) . 2_645
O14 P4 Cs2 172.7(3) . 2_645
O12 P4 Cs2 76.8(3) . 2_645
O13 P4 Cs2 65.1(3) . 2_645
O15 P4 Cs3 69.9(3) . 2_755
O14 P4 Cs3 81.3(3) . 2_755
O12 P4 Cs3 60.0(3) . 2_755
O13 P4 Cs3 169.4(3) . 2_755
Cs2 P4 Cs3 105.90(7) 2_645 2_755
O15 P4 Cs1 60.8(3) . 2_745
O14 P4 Cs1 90.3(3) . 2_745
O12 P4 Cs1 163.2(3) . 2_745
O13 P4 Cs1 64.2(3) . 2_745
Cs2 P4 Cs1 86.89(6) 2_645 2_745
Cs3 P4 Cs1 122.65(7) 2_755 2_745
O15 P4 Cs5 48.1(3) . 2_745
O14 P4 Cs5 62.9(3) . 2_745
O12 P4 Cs5 121.9(3) . 2_745
O13 P4 Cs5 126.9(3) . 2_745
Cs2 P4 Cs5 121.33(7) 2_645 2_745
Cs3 P4 Cs5 61.98(4) 2_755 2_745
Cs1 P4 Cs5 63.81(4) 2_745 2_745
P1 O1 Gd1 164.0(5) . .
P1 O1 Cs3 83.5(3) . .
Gd1 O1 Cs3 103.7(2) . .
P1 O1 Cs6 102.3(3) . 2_746
Gd1 O1 Cs6 93.3(2) . 2_746
Cs3 O1 Cs6 75.41(15) . 2_746
P1 O1 Cs5 86.8(3) . .
Gd1 O1 Cs5 83.13(19) . .
Cs3 O1 Cs5 165.2(2) . .
Cs6 O1 Cs5 117.8(2) 2_746 .
P1 O2 Gd2 96.9(3) . .
P1 O2 Cs1 130.3(3) . 2_745
Gd2 O2 Cs1 90.8(2) . 2_745
P1 O2 Cs3 82.4(3) . .
Gd2 O2 Cs3 165.8(3) . .
Cs1 O2 Cs3 79.10(16) 2_745 .
P1 O2 Cs4 83.3(3) . .
Gd2 O2 Cs4 97.4(2) . .
Cs1 O2 Cs4 144.3(2) 2_745 .
Cs3 O2 Cs4 96.63(17) . .
P1 O2 Cs2 149.1(3) . 1_545
Gd2 O2 Cs2 98.01(19) . 1_545
Cs1 O2 Cs2 76.33(15) 2_745 1_545
Cs3 O2 Cs2 89.37(17) . 1_545
Cs4 O2 Cs2 68.15(12) . 1_545
P1 O3 Cs3 102.4(3) . 2_756
P1 O3 Cs4 101.2(3) . .
Cs3 O3 Cs4 93.46(18) 2_756 .
P1 O3 Cs5 176.2(3) . 2_746
Cs3 O3 Cs5 77.35(15) 2_756 2_746
Cs4 O3 Cs5 75.04(13) . 2_746
P1 O3 Cs3 82.4(3) . .
Cs3 O3 Cs3 159.1(2) 2_756 .
Cs4 O3 Cs3 105.7(2) . .
Cs5 O3 Cs3 99.22(19) 2_746 .
P1 O3 Cs6 104.2(3) . 2_746
Cs3 O3 Cs6 83.81(16) 2_756 2_746
Cs4 O3 Cs6 154.4(2) . 2_746
Cs5 O3 Cs6 79.59(14) 2_746 2_746
Cs3 O3 Cs6 75.30(14) . 2_746
P3 O4 Gd1 97.5(3) . 1_455
P3 O4 Cs6 105.7(3) . 2_646
Gd1 O4 Cs6 101.7(2) 1_455 2_646
P3 O4 Cs2 135.5(3) . 1_545
Gd1 O4 Cs2 97.3(2) 1_455 1_545
Cs6 O4 Cs2 111.9(2) 2_646 1_545
P3 O4 Cs4 83.9(3) . .
Gd1 O4 Cs4 174.4(2) 1_455 .
Cs6 O4 Cs4 83.07(16) 2_646 .
Cs2 O4 Cs4 78.13(14) 1_545 .
P3 O5 Cs2 176.5(4) . 2_646
P3 O5 Cs4 98.9(3) . 2_656
Cs2 O5 Cs4 80.80(17) 2_646 2_656
P3 O5 Cs4 85.4(3) . .
Cs2 O5 Cs4 93.26(19) 2_646 .
Cs4 O5 Cs4 153.2(2) 2_656 .
P3 O5 Cs6 91.3(3) . 2_646
Cs2 O5 Cs6 91.53(17) 2_646 2_646
Cs4 O5 Cs6 128.4(2) 2_656 2_646
Cs4 O5 Cs6 77.53(16) . 2_646
P3 O6 Gd1 96.0(3) . 1_455
P3 O6 Cs1 119.2(3) . 1_455
Gd1 O6 Cs1 100.3(2) 1_455 1_455
P3 O6 Cs5 152.9(4) . 1_455
Gd1 O6 Cs5 94.69(19) 1_455 1_455
Cs1 O6 Cs5 83.09(16) 1_455 1_455
P3 O6 Cs4 89.7(3) . 2_656
Gd1 O6 Cs4 157.9(2) 1_455 2_656
Cs1 O6 Cs4 95.40(18) 1_455 2_656
Cs5 O6 Cs4 71.80(13) 1_455 2_656
P3 O7 Gd2 159.0(5) . .
P3 O7 Cs4 78.9(3) . .
Gd2 O7 Cs4 102.8(2) . .
P3 O7 Cs6 116.0(4) . .
Gd2 O7 Cs6 84.9(2) . .
Cs4 O7 Cs6 94.31(18) . .
P3 O7 Cs1 87.7(3) . 1_455
Gd2 O7 Cs1 86.9(2) . 1_455
Cs4 O7 Cs1 164.5(2) . 1_455
Cs6 O7 Cs1 98.61(19) . 1_455
P2 O8 Cs3 143.7(4) . 1_565
P2 O8 Cs6 105.0(4) . .
Cs3 O8 Cs6 90.8(2) 1_565 .
P2 O8 Cs2 104.4(4) . .
Cs3 O8 Cs2 105.9(2) 1_565 .
Cs6 O8 Cs2 96.60(19) . .
P2 O8 Cs1 91.0(3) . 2_755
Cs3 O8 Cs1 77.07(16) 1_565 2_755
Cs6 O8 Cs1 163.9(2) . 2_755
Cs2 O8 Cs1 77.11(16) . 2_755
P2 O8 Cs5 80.7(3) . .
Cs3 O8 Cs5 71.46(15) 1_565 .
Cs6 O8 Cs5 76.25(16) . .
Cs2 O8 Cs5 172.2(2) . .
Cs1 O8 Cs5 108.95(18) 2_755 .
P2 O9 Gd2 157.8(4) . .
P2 O9 Cs6 97.1(3) . .
Gd2 O9 Cs6 90.8(2) . .
P2 O9 Cs1 100.3(3) . 1_455
Gd2 O9 Cs1 96.1(2) . 1_455
Cs6 O9 Cs1 111.03(17) . 1_455
P2 O9 Cs2 86.9(3) . 2_645
Gd2 O9 Cs2 83.8(2) . 2_645
Cs6 O9 Cs2 173.9(2) . 2_645
Cs1 O9 Cs2 72.54(15) 1_455 2_645
P2 O9 Cs5 81.5(3) . .
Gd2 O9 Cs5 80.7(2) . .
Cs6 O9 Cs5 74.75(15) . .
Cs1 O9 Cs5 173.5(2) 1_455 .
Cs2 O9 Cs5 101.44(15) 2_645 .
P2 O10 Gd2 155.4(4) . 2_655
P2 O10 Cs1 107.2(3) . 1_455
Gd2 O10 Cs1 91.4(2) 2_655 1_455
P2 O10 Cs2 97.1(3) . .
Gd2 O10 Cs2 93.8(2) 2_655 .
Cs1 O10 Cs2 103.73(19) 1_455 .
P2 O11 Gd1 169.7(5) . 2_755
P2 O11 Cs5 93.5(3) . .
Gd1 O11 Cs5 91.6(2) 2_755 .
P2 O11 Cs2 96.7(3) . 2_645
Gd1 O11 Cs2 89.5(2) 2_755 2_645
Cs5 O11 Cs2 113.5(2) . 2_645
P2 O11 Cs1 85.5(3) . 2_755
Gd1 O11 Cs1 84.2(2) 2_755 2_755
Cs5 O11 Cs1 113.3(2) . 2_755
Cs2 O11 Cs1 132.9(2) 2_645 2_755
P4 O12 Gd1 158.0(4) . 2_755
P4 O12 Cs3 95.6(3) . 2_755
Gd1 O12 Cs3 105.4(2) 2_755 2_755
P4 O12 Cs5 81.8(3) . .
Gd1 O12 Cs5 88.3(2) 2_755 .
Cs3 O12 Cs5 133.6(3) 2_755 .
P4 O12 Cs2 78.6(3) . 2_645
Gd1 O12 Cs2 85.7(2) 2_755 2_645
Cs3 O12 Cs2 117.9(2) 2_755 2_645
Cs5 O12 Cs2 106.98(17) . 2_645
P4 O13 Gd2 176.3(5) . .
P4 O13 Cs5 90.6(3) . .
Gd2 O13 Cs5 90.5(2) . .
P4 O13 Cs2 89.4(3) . 2_645
Gd2 O13 Cs2 93.1(2) . 2_645
Cs5 O13 Cs2 121.5(2) . 2_645
P4 O13 Cs1 91.8(3) . 2_745
Gd2 O13 Cs1 85.1(2) . 2_745
Cs5 O13 Cs1 139.4(2) . 2_745
Cs2 O13 Cs1 99.08(18) 2_645 2_745
P4 O14 Gd1 153.4(5) . .
P4 O14 Cs5 83.9(3) . .
Gd1 O14 Cs5 92.0(3) . .
P4 O14 Cs5 94.2(4) . 2_745
Gd1 O14 Cs5 88.2(2) . 2_745
Cs5 O14 Cs5 176.2(3) . 2_745
P4 O14 Cs1 115.9(4) . .
Gd1 O14 Cs1 87.2(2) . .
Cs5 O14 Cs1 71.19(16) . .
Cs5 O14 Cs1 112.6(2) 2_745 .
P4 O14 Cs3 75.1(3) . 2_755
Gd1 O14 Cs3 129.0(3) . 2_755
Cs5 O14 Cs3 117.3(2) . 2_755
Cs5 O14 Cs3 65.16(13) 2_745 2_755
Cs1 O14 Cs3 67.09(13) . 2_755
P4 O15 Cs4 166.4(5) . 1_554
P4 O15 Cs5 110.7(4) . 2_745
Cs4 O15 Cs5 78.57(18) 1_554 2_745
P4 O15 Cs1 95.8(4) . 2_745
Cs4 O15 Cs1 95.8(2) 1_554 2_745
Cs5 O15 Cs1 78.4(2) 2_745 2_745
P4 O15 Cs3 85.9(3) . 2_755
Cs4 O15 Cs3 87.57(19) 1_554 2_755
Cs5 O15 Cs3 72.83(15) 2_745 2_755
Cs1 O15 Cs3 149.7(3) 2_745 2_755
P4 O15 Cs2 82.0(3) . 2_645
Cs4 O15 Cs2 89.8(2) 1_554 2_645
Cs5 O15 Cs2 166.7(3) 2_745 2_645
Cs1 O15 Cs2 96.60(18) 2_745 2_645
Cs3 O15 Cs2 113.5(2) 2_755 2_645
P1 O16 Gd2 96.3(3) . .
P1 O16 Cs5 118.2(3) . .
Gd2 O16 Cs5 93.7(2) . .
P1 O16 Cs6 156.0(4) . .
Gd2 O16 Cs6 88.02(19) . .
Cs5 O16 Cs6 84.83(18) . .
P1 O16 Cs3 90.9(3) . 2_756
Gd2 O16 Cs3 155.6(2) . 2_756
Cs5 O16 Cs3 103.33(19) . 2_756
Cs6 O16 Cs3 76.46(14) . 2_756

loop_
_geom_bond_atom_site_label_1
_geom_bond_atom_site_label_2
_geom_bond_distance
_geom_bond_site_symmetry_2
Cs1 O6 2.942(6) 1_655
Cs1 O2 3.110(7) 2_755
Cs1 O10 3.191(7) 1_655
Cs1 O15 3.325(8) 2_755
Cs1 O9 3.343(7) 1_655
Cs1 O13 3.414(7) 2_755
Cs1 O8 3.535(7) 2_745
Cs1 O14 3.572(8) .
Cs1 O7 3.684(7) 1_655
Cs1 O11 3.687(8) 2_745
Cs1 P4 3.789(3) 2_755
Cs1 P2 3.873(3) 2_745
Cs2 O5 3.000(7) 2_656
Cs2 O4 3.038(6) 1_565
Cs2 O8 3.089(7) .
Cs2 O13 3.253(7) 2_655
Cs2 O10 3.259(8) .
Cs2 O11 3.413(8) 2_655
Cs2 O15 3.468(8) 2_655
Cs2 O12 3.561(8) 2_655
Cs2 O2 3.569(7) 1_565
Cs2 P4 3.585(3) 2_655
Cs2 O9 3.649(7) 2_655
Cs2 P2 3.889(3) 2_655
Cs3 O8 2.923(7) 1_545
Cs3 O3 3.030(7) 2_746
Cs3 O12 3.194(7) 2_745
Cs3 O1 3.232(8) .
Cs3 O2 3.250(7) .
Cs3 O3 3.272(7) .
Cs3 O16 3.300(7) 2_746
Cs3 O15 3.455(8) 2_745
Cs3 P1 3.668(3) 2_746
Cs3 P4 3.671(2) 2_745
Cs3 O14 3.755(8) 2_745
Cs3 Cs5 3.9079(10) 1_545
Cs4 O15 2.922(7) 1_556
Cs4 O3 3.054(6) .
Cs4 O5 3.110(7) 2_646
Cs4 O5 3.223(7) .
Cs4 O4 3.242(7) .
Cs4 O6 3.328(7) 2_646
Cs4 O7 3.396(7) .
Cs4 O2 3.500(6) .
Cs4 P3 3.665(3) 2_646
Cs4 Cs5 3.8231(9) 2_746
Cs4 Cs2 3.9612(9) 1_545
Cs4 Cs6 4.1253(9) 2_646
Cs5 O16 2.998(7) .
Cs5 O15 3.111(8) 2_755
Cs5 O6 3.189(6) 1_655
Cs5 O3 3.219(6) 2_756
Cs5 O13 3.227(7) .
Cs5 O11 3.347(8) .
Cs5 O14 3.417(8) .
Cs5 O12 3.473(8) .
Cs5 O14 3.490(8) 2_755
Cs5 O9 3.655(7) .
Cs5 O8 3.685(7) .
Cs5 O1 3.752(7) .
Cs6 O4 2.972(6) 2_656
Cs6 O8 3.026(7) .
Cs6 O16 3.189(7) .
Cs6 O9 3.197(7) .
Cs6 O3 3.304(6) 2_756
Cs6 O1 3.334(7) 2_756
Cs6 O5 3.363(7) 2_656
Cs6 O7 3.423(8) .
Cs6 P3 3.720(3) 2_656
Cs6 P1 3.959(3) 2_756
Cs6 Cs3 4.0166(10) 2_756
Cs6 Cs4 4.1252(9) 2_656
Gd1 O14 2.236(8) .
Gd1 O11 2.248(6) 2_745
Gd1 O12 2.257(7) 2_745
Gd1 O1 2.278(6) .
Gd1 O4 2.352(7) 1_655
Gd1 O6 2.406(7) 1_655
Gd1 P3 2.995(3) 1_655
Gd1 Cs2 4.0704(8) 1_645
Gd1 Cs5 4.0853(8) 2_745
Gd1 Cs6 4.1462(8) 2_746
Gd1 Cs1 4.6515(9) 2_745
Gd2 O10 2.228(7) 2_645
Gd2 O9 2.235(7) .
Gd2 O7 2.253(6) .
Gd2 O13 2.273(6) .
Gd2 O2 2.370(7) .
Gd2 O16 2.403(6) .
Gd2 Cs1 3.9366(8) 2_745
Gd2 Cs2 4.0677(8) 2_645
Gd2 Cs1 4.2148(9) 1_455
Gd2 Cs2 4.5515(9) 1_545
P1 O3 1.517(7) .
P1 O1 1.538(6) .
P1 O16 1.551(7) .
P1 O2 1.574(7) .
P1 Cs3 3.668(3) 2_756
P1 Cs6 3.959(3) 2_746
P2 O11 1.510(7) .
P2 O8 1.524(8) .
P2 O10 1.536(7) .
P2 O9 1.553(7) .
P2 Cs1 3.873(3) 2_755
P2 Cs2 3.889(3) 2_645
P2 Cs1 3.929(3) 1_455
P2 Cs3 4.248(3) 1_565
P3 O5 1.514(7) .
P3 O7 1.545(7) .
P3 O6 1.550(7) .
P3 O4 1.573(7) .
P3 Gd1 2.995(3) 1_455
P3 Cs4 3.665(3) 2_656
P3 Cs6 3.720(3) 2_646
P3 Cs1 3.937(3) 1_455
P4 O15 1.511(8) .
P4 O14 1.522(8) .
P4 O12 1.525(8) .
P4 O13 1.541(6) .
P4 Cs2 3.585(3) 2_645
P4 Cs3 3.671(2) 2_755
P4 Cs1 3.789(3) 2_745
P4 Cs5 3.909(3) 2_745
O1 Cs6 3.334(7) 2_746
O2 Cs1 3.110(7) 2_745
O2 Cs2 3.569(7) 1_545
O3 Cs3 3.030(7) 2_756
O3 Cs5 3.219(6) 2_746
O3 Cs6 3.304(6) 2_746
O4 Gd1 2.352(7) 1_455
O4 Cs6 2.972(6) 2_646
O4 Cs2 3.038(6) 1_545
O5 Cs2 3.000(7) 2_646
O5 Cs4 3.110(7) 2_656
O5 Cs6 3.363(7) 2_646
O6 Gd1 2.406(7) 1_455
O6 Cs1 2.942(6) 1_455
O6 Cs5 3.189(6) 1_455
O6 Cs4 3.328(7) 2_656
O7 Cs1 3.684(7) 1_455
O8 Cs3 2.923(7) 1_565
O8 Cs1 3.535(7) 2_755
O9 Cs1 3.343(7) 1_455
O9 Cs2 3.649(7) 2_645
O10 Gd2 2.228(7) 2_655
O10 Cs1 3.191(7) 1_455
O11 Gd1 2.248(6) 2_755
O11 Cs2 3.413(8) 2_645
O11 Cs1 3.687(8) 2_755
O12 Gd1 2.257(7) 2_755
O12 Cs3 3.193(7) 2_755
O12 Cs2 3.561(8) 2_645
O13 Cs2 3.253(7) 2_645
O13 Cs1 3.414(7) 2_745
O14 Cs5 3.490(8) 2_745
O14 Cs3 3.755(8) 2_755
O15 Cs4 2.922(7) 1_554
O15 Cs5 3.111(8) 2_745
O15 Cs1 3.325(8) 2_745
O15 Cs3 3.455(8) 2_755
O15 Cs2 3.468(8) 2_645
O16 Cs3 3.300(7) 2_756
